data_7223497
loop_
_publ_author_name
'Barman, Milan Kumar'
'Nembenna, Sharanappa'

_publ_section_title
;
 Mixed guanidinato-amido Ge(IV) and Sn(IV) complexes with Ge=E (E = S, Se)
 double bond and SnS4, Sn2Se2 rings&#x2020;
;
_journal_name_full 'RSC Adv.'
_journal_paper_doi 10.1039/C5RA24280K
_journal_year 2015
_chemical_formula_sum 'C58 H100 N8 Se2 Si4 Sn2'
_chemical_formula_weight 1417.11
_space_group_crystal_system triclinic
_space_group_IT_number 2
_space_group_name_Hall '-P 1'
_space_group_name_H-M_alt 'P -1'
_symmetry_space_group_name_Hall '-P 1'
_symmetry_space_group_name_H-M 'P -1'
_atom_sites_solution_hydrogens geom
_audit_creation_method SHELXL-2014/7
_audit_update_record
;
2015-11-11 deposited with the CCDC.
2015-12-15 downloaded from the CCDC.
;
_cell_angle_alpha 96.409(5)
_cell_angle_beta 91.916(5)
_cell_angle_gamma 110.364(5)
_cell_formula_units_Z 2
_cell_length_a 13.142(5)
_cell_length_b 14.843(5)
_cell_length_c 18.533(5)
_cell_measurement_temperature 293(2)
_cell_volume 3357.9(19)
_computing_structure_refinement 'SHELXL-2014/7 (Sheldrick, 2014)'
_diffrn_ambient_temperature 293(2)
_diffrn_measured_fraction_theta_full 0.999
_diffrn_measured_fraction_theta_max 0.988
_diffrn_radiation_type MoK\a
_diffrn_radiation_wavelength 0.71069
_diffrn_reflns_av_R_equivalents 0.1469
_diffrn_reflns_av_unetI/netI 0.2200
_diffrn_reflns_laue_measured_fraction_full 0.999
_diffrn_reflns_laue_measured_fraction_max 0.988
_diffrn_reflns_limit_h_max 16
_diffrn_reflns_limit_h_min -15
_diffrn_reflns_limit_k_max 18
_diffrn_reflns_limit_k_min -14
_diffrn_reflns_limit_l_max 21
_diffrn_reflns_limit_l_min -22
_diffrn_reflns_number 38212
_diffrn_reflns_point_group_measured_fraction_full 0.999
_diffrn_reflns_point_group_measured_fraction_max 0.988
_diffrn_reflns_theta_full 25.240
_diffrn_reflns_theta_max 25.801
_diffrn_reflns_theta_min 1.109
_exptl_absorpt_coefficient_mu 1.940
_exptl_crystal_density_diffrn 1.402
_exptl_crystal_F_000 1456
_refine_diff_density_max 6.336
_refine_diff_density_min -1.169
_refine_diff_density_rms 0.247
_refine_ls_extinction_coef 0.0051(5)
_refine_ls_extinction_expression Fc^*^=kFc[1+0.001xFc^2^\l^3^/sin(2\q)]^-1/4^
_refine_ls_extinction_method 'SHELXL-2014/7 (Sheldrick 2014'
_refine_ls_goodness_of_fit_ref 0.973
_refine_ls_hydrogen_treatment constr
_refine_ls_matrix_type full
_refine_ls_number_parameters 696
_refine_ls_number_reflns 12769
_refine_ls_number_restraints 12
_refine_ls_restrained_S_all 0.973
_refine_ls_R_factor_all 0.1980
_refine_ls_R_factor_gt 0.0908
_refine_ls_shift/su_max 0.000
_refine_ls_shift/su_mean 0.000
_refine_ls_structure_factor_coef Fsqd
_refine_ls_weighting_details 'w=1/[\s^2^(Fo^2^)+(0.1298P)^2^] where P=(Fo^2^+2Fc^2^)/3'
_refine_ls_weighting_scheme calc
_refine_ls_wR_factor_gt 0.2035
_refine_ls_wR_factor_ref 0.2649
_reflns_Friedel_coverage 0.000
_reflns_number_gt 5897
_reflns_number_total 12769
_reflns_threshold_expression 'I > 2\s(I)'
_cod_data_source_file c5ra24280k2.cif
_cod_data_source_block shelx
_cod_database_code 7223497
_shelx_shelxl_version_number 2014/7
_shelx_space_group_comment
;
The symmetry employed for this shelxl refinement is uniquely defined
by the following loop, which should always be used as a source of
symmetry information in preference to the above space-group names.
They are only intended as comments.
;

loop_
_space_group_symop_operation_xyz
'x, y, z'
'-x, -y, -z'

loop_
_atom_site_label
_atom_site_type_symbol
_atom_site_fract_x
_atom_site_fract_y
_atom_site_fract_z
_atom_site_U_iso_or_equiv
_atom_site_adp_type
_atom_site_occupancy
_atom_site_site_symmetry_order
_atom_site_calc_flag
_atom_site_refinement_flags_posn
_atom_site_refinement_flags_adp
Sn1 Sn 0.62027(7) 0.41683(7) 0.25475(5) 0.0185(3) Uani 1 1 d . .
Sn2 Sn 0.43918(7) 0.16958(7) 0.25352(5) 0.0176(3) Uani 1 1 d . .
Se1 Se 0.53932(11) 0.31021(10) 0.35352(7) 0.0217(4) Uani 1 1 d . .
Se2 Se 0.51845(10) 0.27649(10) 0.15499(7) 0.0211(4) Uani 1 1 d . .
Si1 Si 0.5218(3) 0.5637(3) 0.3508(2) 0.0272(10) Uani 1 1 d . .
Si3 Si 0.5627(3) 0.0578(3) 0.3488(2) 0.0254(10) Uani 1 1 d . .
Si2 Si 0.5240(3) 0.5720(3) 0.1884(2) 0.0290(10) Uani 1 1 d . .
Si4 Si 0.5238(3) -0.0064(3) 0.1864(2) 0.0283(10) Uani 1 1 d . .
N4 N 0.2819(8) 0.1098(8) 0.1858(6) 0.018(3) Uani 1 1 d . .
N3 N 0.9496(8) 0.5194(8) 0.2392(5) 0.018(3) Uani 1 1 d . .
N5 N 0.2804(8) 0.1097(8) 0.3063(6) 0.019(3) Uani 1 1 d . .
N2 N 0.7914(9) 0.4907(8) 0.3088(5) 0.019(3) Uani 1 1 d . .
C5 C 0.9428(12) 0.6854(14) 0.4981(9) 0.042(5) Uani 1 1 d . .
H5 H 0.9763 0.7275 0.5400 0.050 Uiso 1 1 calc R U
N1 N 0.7633(8) 0.4546(8) 0.1875(6) 0.019(3) Uani 1 1 d . .
C46 C 0.5464(13) -0.0705(11) 0.3569(9) 0.043(4) Uani 1 1 d . .
H46A H 0.4739 -0.1122 0.3391 0.065 Uiso 1 1 calc R U
H46B H 0.5589 -0.0771 0.4070 0.065 Uiso 1 1 calc R U
H46C H 0.5980 -0.0884 0.3287 0.065 Uiso 1 1 calc R U
C1 C 0.8362(10) 0.4894(9) 0.2447(7) 0.017(3) Uani 1 1 d . .
C76 C -0.0166(12) 0.0094(13) 0.3395(8) 0.048(5) Uani 1 1 d . .
H76A H -0.0845 -0.0262 0.3116 0.072 Uiso 1 1 calc R U
H76B H -0.0303 0.0374 0.3856 0.072 Uiso 1 1 calc R U
H76C H 0.0217 -0.0337 0.3472 0.072 Uiso 1 1 calc R U
C8 C 0.8229(12) 0.4137(12) 0.4390(9) 0.045(5) Uani 1 1 d . .
H8A H 0.8478 0.4019 0.4851 0.068 Uiso 1 1 calc R U
H8B H 0.8523 0.3838 0.4005 0.068 Uiso 1 1 calc R U
H8C H 0.7448 0.3867 0.4332 0.068 Uiso 1 1 calc R U
C30 C 0.2725(12) 0.2270(11) 0.4408(8) 0.037(4) Uani 1 1 d . .
H30A H 0.2597 0.2521 0.4883 0.055 Uiso 1 1 calc R U
H30B H 0.2300 0.2428 0.4045 0.055 Uiso 1 1 calc R U
H30C H 0.3483 0.2553 0.4331 0.055 Uiso 1 1 calc R U
C32 C 0.2542(9) 0.1489(10) 0.1249(7) 0.020(3) Uani 1 1 d . .
C48 C 0.7103(10) 0.1357(11) 0.3615(8) 0.036(4) Uani 1 1 d . .
H48A H 0.7525 0.1012 0.3381 0.054 Uiso 1 1 calc R U
H48B H 0.7328 0.1515 0.4126 0.054 Uiso 1 1 calc R U
H48C H 0.7213 0.1942 0.3404 0.054 Uiso 1 1 calc R U
C6 C 0.9102(13) 0.5874(15) 0.4970(10) 0.052(5) Uani 1 1 d . .
H6 H 0.9220 0.5635 0.5396 0.062 Uiso 1 1 calc R U
C2 C 0.8428(10) 0.5570(11) 0.3719(7) 0.025(3) Uani 1 1 d . .
N9 N 0.1068(8) 0.0596(9) 0.2371(6) 0.026(3) Uani 1 1 d . .
C24 C 0.2440(11) 0.0635(10) 0.3695(7) 0.025(3) Uani 1 1 d . .
C23 C 0.2209(10) 0.0913(10) 0.2425(7) 0.023(3) Uani 1 1 d . .
N7 N 0.5565(8) 0.5260(8) 0.2643(6) 0.022(3) Uani 1 1 d . .
C75 C -0.0143(12) 0.1481(12) 0.2732(9) 0.043(4) Uani 1 1 d . .
H75A H -0.0841 0.1053 0.2513 0.064 Uiso 1 1 calc R U
H75B H 0.0245 0.1873 0.2381 0.064 Uiso 1 1 calc R U
H75C H -0.0241 0.1891 0.3142 0.064 Uiso 1 1 calc R U
C3 C 0.8727(11) 0.6590(12) 0.3700(9) 0.036(4) Uani 1 1 d . .
C73 C 0.3759(10) 0.4971(11) 0.3639(8) 0.035(4) Uani 1 1 d . .
H73A H 0.3308 0.5037 0.3244 0.052 Uiso 1 1 calc R U
H73B H 0.3574 0.5235 0.4091 0.052 Uiso 1 1 calc R U
H73C H 0.3643 0.4297 0.3649 0.052 Uiso 1 1 calc R U
C4 C 0.9238(12) 0.7206(13) 0.4326(9) 0.045(5) Uani 1 1 d . .
H4 H 0.9465 0.7872 0.4318 0.054 Uiso 1 1 calc R U
C79 C 0.4968(11) 0.0942(10) 0.4282(7) 0.028(4) Uani 1 1 d . .
H79A H 0.4815 0.1513 0.4206 0.043 Uiso 1 1 calc R U
H79B H 0.5447 0.1076 0.4714 0.043 Uiso 1 1 calc R U
H79C H 0.4300 0.0426 0.4336 0.043 Uiso 1 1 calc R U
C45 C 0.6043(10) 0.5526(10) 0.4294(7) 0.027(3) Uani 1 1 d . .
H45A H 0.5951 0.4857 0.4303 0.040 Uiso 1 1 calc R U
H45B H 0.5811 0.5771 0.4736 0.040 Uiso 1 1 calc R U
H45C H 0.6796 0.5893 0.4253 0.040 Uiso 1 1 calc R U
C69 C 0.7764(10) 0.3950(10) 0.1242(8) 0.021(3) Uani 1 1 d . .
C77 C 1.0778(10) 0.4383(11) 0.2704(8) 0.033(4) Uani 1 1 d . .
H77A H 1.0245 0.3783 0.2478 0.049 Uiso 1 1 calc R U
H77B H 1.1157 0.4267 0.3114 0.049 Uiso 1 1 calc R U
H77C H 1.1289 0.4656 0.2358 0.049 Uiso 1 1 calc R U
C67 C 0.0508(11) -0.0009(11) 0.1689(8) 0.030(4) Uani 1 1 d . .
H67 H 0.1068 -0.0152 0.1412 0.036 Uiso 1 1 calc R U
C20 C 0.9923(11) 0.5560(11) 0.1689(7) 0.028(3) Uani 1 1 d . .
H20 H 0.9288 0.5591 0.1414 0.033 Uiso 1 1 calc R U
C17 C 1.0216(10) 0.5085(10) 0.2956(7) 0.023(3) Uani 1 1 d . .
H17 H 0.9734 0.4771 0.3317 0.028 Uiso 1 1 calc R U
C22 C 1.0726(12) 0.6617(12) 0.1823(8) 0.042(4) Uani 1 1 d . .
H22A H 1.1434 0.6626 0.1978 0.063 Uiso 1 1 calc R U
H22B H 1.0478 0.6978 0.2195 0.063 Uiso 1 1 calc R U
H22C H 1.0765 0.6904 0.1381 0.063 Uiso 1 1 calc R U
C72 C -0.0064(11) 0.0458(12) 0.1188(8) 0.037(4) Uani 1 1 d . .
H72A H -0.0769 0.0392 0.1351 0.055 Uiso 1 1 calc R U
H72B H -0.0144 0.0140 0.0698 0.055 Uiso 1 1 calc R U
H72C H 0.0364 0.1133 0.1202 0.055 Uiso 1 1 calc R U
C49 C 0.6590(11) -0.0205(11) 0.1889(9) 0.038(4) Uani 1 1 d . .
H49A H 0.7154 0.0423 0.1940 0.058 Uiso 1 1 calc R U
H49B H 0.6649 -0.0579 0.1446 0.058 Uiso 1 1 calc R U
H49C H 0.6666 -0.0531 0.2296 0.058 Uiso 1 1 calc R U
C35 C 0.2139(12) 0.2333(12) 0.0070(9) 0.036(4) Uani 1 1 d . .
H35 H 0.2011 0.2616 -0.0330 0.043 Uiso 1 1 calc R U
C11 C 0.7895(10) 0.3068(10) 0.1348(7) 0.019(3) Uani 1 1 d . .
C70 C 0.7900(12) 0.2707(11) 0.2073(8) 0.038(4) Uani 1 1 d . .
H70A H 0.7166 0.2438 0.2207 0.057 Uiso 1 1 calc R U
H70B H 0.8313 0.3236 0.2435 0.057 Uiso 1 1 calc R U
H70C H 0.8223 0.2216 0.2041 0.057 Uiso 1 1 calc R U
C34 C 0.2255(11) 0.1470(11) -0.0029(9) 0.037(4) Uani 1 1 d . .
H34 H 0.2226 0.1166 -0.0500 0.044 Uiso 1 1 calc R U
C37 C 0.2436(10) 0.2418(11) 0.1360(7) 0.024(3) Uani 1 1 d . .
N8 N 0.5065(8) 0.0629(8) 0.2624(6) 0.022(3) Uani 1 1 d . .
C25 C 0.2402(11) 0.1178(12) 0.4354(8) 0.030(4) Uani 1 1 d . .
C26 C 0.2063(13) 0.0692(15) 0.4950(9) 0.049(5) Uani 1 1 d . .
H26 H 0.2018 0.1041 0.5389 0.059 Uiso 1 1 calc R U
C15 C 0.7712(10) 0.4189(10) 0.0562(8) 0.024(3) Uani 1 1 d . .
C27 C 0.1797(13) -0.0286(15) 0.4905(10) 0.047(5) Uani 1 1 d . .
H27 H 0.1564 -0.0598 0.5309 0.057 Uiso 1 1 calc R U
C65 C -0.0315(12) -0.0989(12) 0.1827(9) 0.046(5) Uani 1 1 d . .
H65A H 0.0029 -0.1287 0.2143 0.068 Uiso 1 1 calc R U
H65B H -0.0566 -0.1403 0.1372 0.068 Uiso 1 1 calc R U
H65C H -0.0922 -0.0889 0.2051 0.068 Uiso 1 1 calc R U
C63 C 0.0511(12) 0.0883(13) 0.2988(8) 0.036(4) Uani 1 1 d . .
H63 H 0.1088 0.1326 0.3342 0.043 Uiso 1 1 calc R U
C74 C 0.2333(13) -0.0984(12) 0.2926(8) 0.045(4) Uani 1 1 d . U
H74A H 0.3094 -0.0827 0.2860 0.067 Uiso 1 1 calc R U
H74B H 0.1986 -0.0830 0.2518 0.067 Uiso 1 1 calc R U
H74C H 0.2006 -0.1663 0.2962 0.067 Uiso 1 1 calc R U
C50 C 0.5196(12) 0.0458(11) 0.1011(7) 0.034(4) Uani 1 1 d . .
H50A H 0.4560 0.0634 0.0976 0.051 Uiso 1 1 calc R U
H50B H 0.5169 -0.0012 0.0603 0.051 Uiso 1 1 calc R U
H50C H 0.5836 0.1024 0.1009 0.051 Uiso 1 1 calc R U
C12 C 0.7959(11) 0.2462(11) 0.0729(8) 0.031(4) Uani 1 1 d . .
H12 H 0.8083 0.1894 0.0787 0.038 Uiso 1 1 calc R U
C7 C 0.8603(11) 0.5213(12) 0.4361(8) 0.031(4) Uani 1 1 d . .
C29 C 0.2193(11) -0.0375(11) 0.3650(8) 0.029(4) Uani 1 1 d . .
C36 C 0.2208(11) 0.2806(11) 0.0766(9) 0.036(4) Uani 1 1 d . .
H36 H 0.2098 0.3395 0.0832 0.044 Uiso 1 1 calc R U
C28 C 0.1869(11) -0.0813(14) 0.4267(10) 0.047(5) Uani 1 1 d . .
H28 H 0.1697 -0.1479 0.4247 0.056 Uiso 1 1 calc R U
C13 C 0.7844(12) 0.2682(11) 0.0052(9) 0.039(4) Uani 1 1 d . .
H13 H 0.7846 0.2251 -0.0353 0.047 Uiso 1 1 calc R U
C33 C 0.2422(10) 0.1010(11) 0.0567(8) 0.025(3) Uani 1 1 d . .
C16 C 0.7660(11) 0.5164(11) 0.0425(8) 0.032(4) Uani 1 1 d . .
H16A H 0.7461 0.5465 0.0856 0.048 Uiso 1 1 calc R U
H16B H 0.7126 0.5069 0.0030 0.048 Uiso 1 1 calc R U
H16C H 0.8359 0.5573 0.0302 0.048 Uiso 1 1 calc R U
C19 C 1.1017(11) 0.6027(11) 0.3381(8) 0.033(4) Uani 1 1 d . .
H19A H 1.1603 0.6312 0.3088 0.050 Uiso 1 1 calc R U
H19B H 1.1302 0.5886 0.3821 0.050 Uiso 1 1 calc R U
H19C H 1.0645 0.6471 0.3500 0.050 Uiso 1 1 calc R U
C66 C 0.2434(11) -0.0026(11) 0.0410(8) 0.032(4) Uani 1 1 d . .
H66A H 0.2743 -0.0187 0.0832 0.047 Uiso 1 1 calc R U
H66B H 0.2865 -0.0064 0.0007 0.047 Uiso 1 1 calc R U
H66C H 0.1703 -0.0474 0.0292 0.047 Uiso 1 1 calc R U
C21 C 1.0344(10) 0.4937(11) 0.1186(8) 0.038(4) Uani 1 1 d . .
H21A H 1.1101 0.5078 0.1320 0.056 Uiso 1 1 calc R U
H21B H 1.0260 0.5065 0.0695 0.056 Uiso 1 1 calc R U
H21C H 0.9942 0.4267 0.1219 0.056 Uiso 1 1 calc R U
C40 C 0.5070(11) 0.4886(10) 0.1027(8) 0.030(4) Uani 1 1 d . .
H40A H 0.5673 0.4663 0.1004 0.045 Uiso 1 1 calc R U
H40B H 0.5043 0.5223 0.0618 0.045 Uiso 1 1 calc R U
H40C H 0.4405 0.4341 0.1017 0.045 Uiso 1 1 calc R U
C44 C 0.5441(13) 0.6976(11) 0.3606(9) 0.046(4) Uani 1 1 d . .
H44A H 0.6196 0.7339 0.3568 0.069 Uiso 1 1 calc R U
H44B H 0.5231 0.7170 0.4072 0.069 Uiso 1 1 calc R U
H44C H 0.5009 0.7099 0.3228 0.069 Uiso 1 1 calc R U
C41 C 0.6317(12) 0.6937(11) 0.1753(9) 0.041(4) Uani 1 1 d . .
H41A H 0.6378 0.7405 0.2169 0.062 Uiso 1 1 calc R U
H41B H 0.6107 0.7159 0.1324 0.062 Uiso 1 1 calc R U
H41C H 0.7007 0.6859 0.1699 0.062 Uiso 1 1 calc R U
C51 C 0.4195(12) -0.1330(11) 0.1714(8) 0.042(4) Uani 1 1 d . U
H51A H 0.4190 -0.1633 0.2146 0.063 Uiso 1 1 calc R U
H51B H 0.4375 -0.1701 0.1313 0.063 Uiso 1 1 calc R U
H51C H 0.3488 -0.1301 0.1607 0.063 Uiso 1 1 calc R U
C14 C 0.7725(11) 0.3541(12) -0.0034(8) 0.036(4) Uani 1 1 d . .
H14 H 0.7650 0.3695 -0.0501 0.043 Uiso 1 1 calc R U
C9 C 0.8461(12) 0.6969(10) 0.3036(8) 0.036(4) Uani 1 1 d . .
H9A H 0.8693 0.7663 0.3127 0.054 Uiso 1 1 calc R U
H9B H 0.7689 0.6703 0.2913 0.054 Uiso 1 1 calc R U
H9C H 0.8830 0.6786 0.2638 0.054 Uiso 1 1 calc R U
C42 C 0.3909(11) 0.5905(10) 0.1922(8) 0.032(4) Uani 1 1 d . .
H42A H 0.3347 0.5306 0.1986 0.048 Uiso 1 1 calc R U
H42B H 0.3742 0.6115 0.1476 0.048 Uiso 1 1 calc R U
H42C H 0.3952 0.6389 0.2323 0.048 Uiso 1 1 calc R U
C59 C 0.2562(11) 0.2985(10) 0.2111(8) 0.030(4) Uani 1 1 d . .
H59A H 0.3321 0.3324 0.2253 0.045 Uiso 1 1 calc R U
H59B H 0.2247 0.2547 0.2454 0.045 Uiso 1 1 calc R U
H59C H 0.2198 0.3443 0.2100 0.045 Uiso 1 1 calc R U

loop_
_atom_site_aniso_label
_atom_site_aniso_U_11
_atom_site_aniso_U_22
_atom_site_aniso_U_33
_atom_site_aniso_U_23
_atom_site_aniso_U_13
_atom_site_aniso_U_12
Sn1 0.0151(5) 0.0155(5) 0.0240(6) 0.0023(4) -0.0005(4) 0.0047(4)
Sn2 0.0141(5) 0.0148(5) 0.0233(6) 0.0021(4) -0.0006(4) 0.0046(4)
Se1 0.0230(8) 0.0160(8) 0.0223(8) 0.0015(6) -0.0005(6) 0.0024(6)
Se2 0.0182(7) 0.0183(8) 0.0224(8) 0.0013(7) -0.0013(6) 0.0016(6)
Si1 0.029(2) 0.021(2) 0.033(2) -0.002(2) -0.0003(19) 0.0125(19)
Si3 0.026(2) 0.023(2) 0.030(2) 0.0038(19) -0.0025(18) 0.0138(19)
Si2 0.025(2) 0.028(2) 0.038(3) 0.011(2) -0.0015(19) 0.0120(19)
Si4 0.024(2) 0.020(2) 0.038(3) -0.008(2) 0.0001(19) 0.0084(19)
N4 0.016(6) 0.022(7) 0.018(6) 0.001(5) -0.006(5) 0.009(5)
N3 0.016(6) 0.017(6) 0.013(6) 0.001(5) -0.002(5) -0.005(5)
N5 0.018(6) 0.019(6) 0.022(6) -0.002(5) 0.000(5) 0.009(5)
N2 0.035(7) 0.011(6) 0.012(6) -0.002(5) -0.001(5) 0.011(5)
C5 0.025(9) 0.068(14) 0.024(9) -0.011(9) -0.006(7) 0.012(9)
N1 0.012(6) 0.020(7) 0.025(7) 0.008(6) -0.004(5) 0.005(5)
C46 0.060(11) 0.035(10) 0.047(11) 0.021(9) 0.008(9) 0.027(9)
C1 0.012(7) 0.013(7) 0.030(8) 0.006(6) 0.008(6) 0.010(6)
C76 0.035(10) 0.077(14) 0.037(10) 0.026(10) 0.022(8) 0.019(10)
C8 0.028(9) 0.062(13) 0.050(11) 0.022(10) 0.000(8) 0.017(9)
C30 0.032(9) 0.036(10) 0.033(9) -0.014(8) 0.005(7) 0.006(8)
C32 0.010(7) 0.024(8) 0.028(8) 0.017(7) -0.001(6) 0.006(6)
C48 0.019(8) 0.036(10) 0.049(11) 0.013(9) -0.005(7) 0.003(7)
C6 0.030(10) 0.072(15) 0.055(13) 0.003(12) 0.005(9) 0.023(10)
C2 0.020(7) 0.039(10) 0.019(8) 0.008(7) 0.006(6) 0.011(7)
N9 0.019(6) 0.037(8) 0.021(7) 0.002(6) -0.001(5) 0.009(6)
C24 0.027(8) 0.022(8) 0.025(8) 0.018(7) 0.004(6) 0.005(7)
C23 0.017(7) 0.022(8) 0.024(8) 0.001(7) -0.009(6) 0.004(6)
N7 0.021(6) 0.024(7) 0.027(7) 0.012(6) -0.002(5) 0.011(5)
C75 0.044(10) 0.045(11) 0.051(11) 0.002(9) 0.006(8) 0.030(9)
C3 0.013(7) 0.043(11) 0.042(10) -0.010(9) -0.004(7) 0.004(7)
C73 0.029(8) 0.040(10) 0.041(10) -0.005(8) -0.001(7) 0.023(8)
C4 0.026(9) 0.039(11) 0.063(12) -0.021(10) 0.004(8) 0.010(8)
C79 0.023(8) 0.026(9) 0.032(9) 0.008(7) -0.009(6) 0.003(7)
C45 0.021(7) 0.015(8) 0.033(9) 0.000(7) 0.011(6) -0.008(6)
C69 0.011(7) 0.018(8) 0.032(9) -0.006(7) -0.005(6) 0.004(6)
C77 0.008(7) 0.034(9) 0.057(11) 0.013(8) 0.001(7) 0.008(7)
C67 0.016(7) 0.028(9) 0.038(9) 0.000(8) -0.005(7) -0.001(7)
C20 0.033(9) 0.029(9) 0.020(8) 0.009(7) -0.002(6) 0.008(7)
C17 0.024(8) 0.021(8) 0.034(9) 0.018(7) 0.009(6) 0.015(7)
C22 0.037(9) 0.043(11) 0.043(10) 0.024(9) 0.019(8) 0.004(8)
C72 0.020(8) 0.051(11) 0.036(9) 0.003(9) -0.003(7) 0.010(8)
C49 0.037(9) 0.029(9) 0.055(11) -0.008(8) -0.006(8) 0.023(8)
C35 0.034(9) 0.038(10) 0.034(10) 0.011(8) -0.013(7) 0.009(8)
C11 0.014(7) 0.014(7) 0.026(8) 0.000(6) 0.000(6) 0.000(6)
C70 0.029(9) 0.030(9) 0.060(12) 0.005(9) 0.000(8) 0.017(8)
C34 0.022(8) 0.031(10) 0.048(11) 0.006(9) -0.006(7) -0.002(7)
C37 0.008(7) 0.030(9) 0.030(8) 0.006(7) -0.002(6) 0.002(6)
N8 0.029(6) 0.010(6) 0.027(7) 0.006(5) 0.005(5) 0.007(5)
C25 0.025(8) 0.040(10) 0.025(8) 0.001(8) -0.008(7) 0.015(8)
C26 0.039(10) 0.079(16) 0.035(10) 0.026(11) 0.019(8) 0.023(11)
C15 0.016(7) 0.021(8) 0.030(9) 0.000(7) 0.001(6) 0.000(6)
C27 0.038(10) 0.069(15) 0.039(11) 0.026(11) 0.012(8) 0.018(10)
C65 0.040(10) 0.046(11) 0.038(10) 0.000(9) -0.021(8) 0.003(9)
C63 0.026(8) 0.062(12) 0.024(9) 0.006(8) 0.002(7) 0.019(8)
C74 0.045(4) 0.045(4) 0.045(4) 0.0059(7) 0.0035(5) 0.0159(15)
C50 0.036(9) 0.024(9) 0.033(9) -0.010(7) 0.002(7) 0.004(7)
C12 0.030(9) 0.023(9) 0.037(10) 0.000(8) 0.015(7) 0.005(7)
C7 0.019(8) 0.035(10) 0.037(10) 0.001(8) 0.009(7) 0.009(7)
C29 0.021(8) 0.036(10) 0.034(9) 0.016(8) -0.001(7) 0.013(7)
C36 0.027(8) 0.020(9) 0.056(11) 0.002(8) -0.024(8) 0.005(7)
C28 0.017(8) 0.056(13) 0.074(14) 0.041(12) 0.004(8) 0.012(8)
C13 0.043(10) 0.020(9) 0.042(11) -0.013(8) 0.013(8) -0.001(8)
C33 0.009(7) 0.028(9) 0.032(9) -0.004(7) -0.004(6) 0.001(6)
C16 0.031(8) 0.045(11) 0.030(9) 0.025(8) 0.007(7) 0.017(8)
C19 0.027(8) 0.029(9) 0.034(9) 0.008(8) -0.023(7) -0.003(7)
C66 0.029(8) 0.042(10) 0.027(8) -0.002(8) 0.003(7) 0.017(8)
C21 0.012(7) 0.036(10) 0.056(11) -0.012(9) 0.004(7) 0.003(7)
C40 0.029(8) 0.018(8) 0.048(10) 0.013(8) -0.006(7) 0.012(7)
C44 0.048(11) 0.036(11) 0.056(12) 0.001(9) 0.004(9) 0.018(9)
C41 0.033(9) 0.032(10) 0.056(11) 0.013(9) 0.005(8) 0.005(8)
C51 0.042(4) 0.042(4) 0.042(4) 0.0055(7) 0.0033(5) 0.0148(14)
C14 0.031(9) 0.039(11) 0.023(9) 0.001(8) 0.002(7) -0.006(8)
C9 0.035(9) 0.016(8) 0.052(11) 0.002(8) 0.017(8) 0.001(7)
C42 0.042(9) 0.019(8) 0.044(10) 0.004(7) 0.009(8) 0.021(7)
C59 0.022(8) 0.026(9) 0.045(10) 0.006(8) 0.012(7) 0.011(7)

loop_
_atom_type_symbol
_atom_type_description
_atom_type_scat_dispersion_real
_atom_type_scat_dispersion_imag
_atom_type_scat_source
C C 0.0033 0.0016 'International Tables Vol C Tables 4.2.6.8 and 6.1.1.4'
H H 0.0000 0.0000 'International Tables Vol C Tables 4.2.6.8 and 6.1.1.4'
N N 0.0061 0.0033 'International Tables Vol C Tables 4.2.6.8 and 6.1.1.4'
Si Si 0.0817 0.0704 'International Tables Vol C Tables 4.2.6.8 and 6.1.1.4'
Se Se -0.0929 2.2259 'International Tables Vol C Tables 4.2.6.8 and 6.1.1.4'
Sn Sn -0.6537 1.4246 'International Tables Vol C Tables 4.2.6.8 and 6.1.1.4'

loop_
_geom_angle_atom_site_label_1
_geom_angle_atom_site_label_2
_geom_angle_atom_site_label_3
_geom_angle
N7 Sn1 N1 110.6(4)
N7 Sn1 N2 103.2(4)
N1 Sn1 N2 59.7(4)
N7 Sn1 Se2 113.4(3)
N1 Sn1 Se2 88.7(3)
N2 Sn1 Se2 138.5(3)
N7 Sn1 Se1 105.9(3)
N1 Sn1 Se1 140.5(3)
N2 Sn1 Se1 97.9(3)
Se2 Sn1 Se1 90.50(6)
N8 Sn2 N4 110.9(4)
N8 Sn2 N5 102.0(4)
N4 Sn2 N5 59.7(4)
N8 Sn2 Se2 113.3(3)
N4 Sn2 Se2 88.5(3)
N5 Sn2 Se2 139.4(3)
N8 Sn2 Se1 106.6(3)
N4 Sn2 Se1 139.4(3)
N5 Sn2 Se1 98.1(3)
Se2 Sn2 Se1 90.62(6)
Sn2 Se1 Sn1 89.37(6)
Sn2 Se2 Sn1 89.51(6)
N7 Si1 C45 115.8(6)
N7 Si1 C73 111.3(6)
C45 Si1 C73 107.8(6)
N7 Si1 C44 110.1(7)
C45 Si1 C44 103.5(7)
C73 Si1 C44 107.8(7)
N8 Si3 C79 116.1(6)
N8 Si3 C46 108.8(7)
C79 Si3 C46 104.0(7)
N8 Si3 C48 110.7(6)
C79 Si3 C48 107.1(7)
C46 Si3 C48 109.8(7)
N7 Si2 C40 112.8(6)
N7 Si2 C42 112.7(6)
C40 Si2 C42 103.8(7)
N7 Si2 C41 112.5(6)
C40 Si2 C41 107.3(7)
C42 Si2 C41 107.2(7)
N8 Si4 C50 113.9(6)
N8 Si4 C49 113.2(6)
C50 Si4 C49 102.9(7)
N8 Si4 C51 113.3(6)
C50 Si4 C51 106.5(7)
C49 Si4 C51 106.1(7)
C23 N4 C32 123.6(10)
C23 N4 Sn2 94.7(8)
C32 N4 Sn2 125.6(8)
C1 N3 C17 121.5(10)
C1 N3 C20 117.3(10)
C17 N3 C20 121.0(10)
C23 N5 C24 124.8(11)
C23 N5 Sn2 92.5(8)
C24 N5 Sn2 137.4(8)
C1 N2 C2 124.1(11)
C1 N2 Sn1 92.2(8)
C2 N2 Sn1 137.5(8)
C6 C5 C4 117.4(16)
C1 N1 C69 123.8(10)
C1 N1 Sn1 94.3(8)
C69 N1 Sn1 125.5(8)
N1 C1 N2 113.6(10)
N1 C1 N3 123.5(11)
N2 C1 N3 122.9(12)
C33 C32 N4 120.9(12)
C33 C32 C37 120.2(12)
N4 C32 C37 118.9(12)
C5 C6 C7 123.7(17)
C7 C2 N2 119.3(13)
C7 C2 C3 120.6(14)
N2 C2 C3 120.0(12)
C23 N9 C67 116.5(11)
C23 N9 C63 119.0(11)
C67 N9 C63 124.6(11)
C25 C24 C29 120.6(13)
C25 C24 N5 121.0(13)
C29 C24 N5 118.3(13)
N4 C23 N5 112.9(11)
N4 C23 N9 124.1(12)
N5 C23 N9 122.9(12)
Si2 N7 Si1 119.8(6)
Si2 N7 Sn1 121.3(6)
Si1 N7 Sn1 118.5(5)
C4 C3 C2 117.8(15)
C4 C3 C9 121.4(16)
C2 C3 C9 120.8(13)
C3 C4 C5 122.1(17)
C15 C69 C11 120.2(13)
C15 C69 N1 122.1(12)
C11 C69 N1 117.6(12)
N9 C67 C65 112.1(12)
N9 C67 C72 116.1(12)
C65 C67 C72 108.5(11)
C21 C20 N3 117.9(12)
C21 C20 C22 111.6(12)
N3 C20 C22 111.8(11)
N3 C17 C77 113.2(12)
N3 C17 C19 116.2(10)
C77 C17 C19 111.8(11)
C34 C35 C36 120.1(15)
C12 C11 C69 117.6(13)
C12 C11 C70 117.7(13)
C69 C11 C70 124.5(13)
C35 C34 C33 121.3(16)
C36 C37 C32 118.6(13)
C36 C37 C59 119.1(13)
C32 C37 C59 122.3(12)
Si4 N8 Si3 120.7(6)
Si4 N8 Sn2 121.1(6)
Si3 N8 Sn2 117.6(6)
C26 C25 C24 118.3(15)
C26 C25 C30 121.4(15)
C24 C25 C30 120.3(13)
C27 C26 C25 121.2(17)
C69 C15 C14 119.7(14)
C69 C15 C16 122.1(13)
C14 C15 C16 118.1(13)
C26 C27 C28 120.4(17)
N9 C63 C76 117.2(14)
N9 C63 C75 109.3(11)
C76 C63 C75 111.4(12)
C13 C12 C11 121.7(14)
C6 C7 C2 118.3(16)
C6 C7 C8 121.3(15)
C2 C7 C8 120.4(14)
C28 C29 C24 118.0(15)
C28 C29 C74 120.9(15)
C24 C29 C74 121.1(13)
C37 C36 C35 120.7(14)
C27 C28 C29 121.4(17)
C12 C13 C14 119.4(15)
C32 C33 C34 118.8(14)
C32 C33 C66 123.1(13)
C34 C33 C66 118.0(13)
C13 C14 C15 121.2(14)

loop_
_geom_bond_atom_site_label_1
_geom_bond_atom_site_label_2
_geom_bond_distance
Sn1 N7 2.062(10)
Sn1 N1 2.231(10)
Sn1 N2 2.270(11)
Sn1 Se2 2.5658(18)
Sn1 Se1 2.5676(17)
Sn2 N8 2.083(10)
Sn2 N4 2.222(10)
Sn2 N5 2.268(10)
Sn2 Se2 2.5616(17)
Sn2 Se1 2.5662(18)
Si1 N7 1.764(12)
Si1 C45 1.843(14)
Si1 C73 1.865(14)
Si1 C44 1.893(16)
Si3 N8 1.761(11)
Si3 C79 1.855(14)
Si3 C46 1.865(15)
Si3 C48 1.872(13)
Si2 N7 1.733(11)
Si2 C40 1.857(15)
Si2 C42 1.865(13)
Si2 C41 1.916(15)
Si4 N8 1.719(11)
Si4 C50 1.844(14)
Si4 C49 1.860(13)
Si4 C51 1.884(16)
N4 C23 1.338(16)
N4 C32 1.418(15)
N3 C1 1.411(14)
N3 C17 1.447(15)
N3 C20 1.517(16)
N5 C23 1.342(15)
N5 C24 1.435(16)
N2 C1 1.344(15)
N2 C2 1.420(17)
C5 C6 1.36(2)
C5 C4 1.42(2)
N1 C1 1.332(16)
N1 C69 1.441(16)
C76 C63 1.50(2)
C8 C7 1.51(2)
C30 C25 1.52(2)
C32 C33 1.354(19)
C32 C37 1.427(19)
C6 C7 1.39(2)
C2 C7 1.400(19)
C2 C3 1.43(2)
N9 C23 1.403(15)
N9 C67 1.473(17)
N9 C63 1.480(17)
C24 C25 1.40(2)
C24 C29 1.412(19)
C75 C63 1.532(19)
C3 C4 1.38(2)
C3 C9 1.49(2)
C69 C15 1.352(18)
C69 C11 1.412(17)
C77 C17 1.516(18)
C67 C65 1.53(2)
C67 C72 1.539(18)
C20 C21 1.493(19)
C20 C22 1.54(2)
C17 C19 1.535(19)
C35 C34 1.34(2)
C35 C36 1.38(2)
C11 C12 1.400(18)
C11 C70 1.503(18)
C34 C33 1.411(19)
C37 C36 1.368(18)
C37 C59 1.516(19)
C25 C26 1.39(2)
C26 C27 1.36(2)
C15 C14 1.39(2)
C15 C16 1.521(19)
C27 C28 1.37(2)
C74 C29 1.58(2)
C12 C13 1.35(2)
C29 C28 1.38(2)
C13 C14 1.36(2)
C33 C66 1.539(19)
